data_2220437
loop_
_publ_author_name
'Krainova, Julia'
'Dares, Christopher'
'Lever, A. B. P.'

_publ_section_title
;
 4,4'-Dichloro-<i>N</i>,<i>N</i>'-(<i>o</i>-phenylene)dibenzenesulfonamide
;
_journal_coeditor_code BX2184
_journal_issue 1
_journal_name_full 'Acta Crystallographica Section E'
_journal_page_first o178
_journal_paper_doi 10.1107/S1600536808039718
_journal_volume 65
_journal_year 2009
_chemical_formula_iupac 'C18 H14 Cl2 N2 O4 S2'
_chemical_formula_moiety 'C18 H14 Cl2 N2 O4 S2'
_chemical_formula_sum 'C18 H14 Cl2 N2 O4 S2'
_chemical_formula_weight 457.33
_chemical_name_systematic
;
4,4'-Dichloro-<i>N</i>,<i>N</i>'-(<i>o</i>-phenylene)dibenzenesulfonamide
;
_space_group_IT_number 2
_symmetry_cell_setting triclinic
_symmetry_space_group_name_Hall '-P 1'
_symmetry_space_group_name_H-M 'P -1'
_atom_sites_solution_hydrogens geom
_atom_sites_solution_primary direct
_atom_sites_solution_secondary difmap
_cell_angle_alpha 109.669(2)
_cell_angle_beta 91.420(2)
_cell_angle_gamma 101.782(2)
_cell_formula_units_Z 2
_cell_length_a 7.7225(4)
_cell_length_b 11.1920(4)
_cell_length_c 11.9325(5)
_cell_measurement_reflns_used 4103
_cell_measurement_temperature 150.0(10)
_cell_measurement_theta_max 27.48
_cell_measurement_theta_min 2.55
_cell_volume 945.79(7)
_computing_cell_refinement 'DENZO-SMN (Otwinowski & Minor, 1997)'
_computing_data_collection 'COLLECT (Nonius, 2002)'
_computing_data_reduction 'DENZO-SMN (Otwinowski & Minor, 1997)'
_computing_molecular_graphics 'ORTEP-3 for Windows (Farrugia, 1997)'
_computing_publication_material 'WinGX (Farrugia, 1999)'
_computing_structure_refinement 'SHELXL97 (Sheldrick, 2008)'
_computing_structure_solution 'SHELXS97 (Sheldrick, 2008)'
_diffrn_ambient_temperature 150.0(10)
_diffrn_measured_fraction_theta_full 0.973
_diffrn_measured_fraction_theta_max 0.973
_diffrn_measurement_device_type 'Bruker--Nonius KappaCCD'
_diffrn_measurement_method '\f scans and \w scans with \k offsets'
_diffrn_radiation_monochromator graphite
_diffrn_radiation_source 'fine-focus sealed tube'
_diffrn_radiation_type MoK\a
_diffrn_radiation_wavelength 0.71073
_diffrn_reflns_av_R_equivalents 0.0321
_diffrn_reflns_limit_h_max 9
_diffrn_reflns_limit_h_min -10
_diffrn_reflns_limit_k_max 14
_diffrn_reflns_limit_k_min -14
_diffrn_reflns_limit_l_max 15
_diffrn_reflns_limit_l_min -14
_diffrn_reflns_number 8650
_diffrn_reflns_theta_full 27.52
_diffrn_reflns_theta_max 27.52
_diffrn_reflns_theta_min 2.71
_exptl_absorpt_coefficient_mu 0.593
_exptl_absorpt_correction_T_max 0.876
_exptl_absorpt_correction_T_min 0.748
_exptl_absorpt_correction_type multi-scan
_exptl_absorpt_process_details '(SORTAV; Blessing, 1995)'
_exptl_crystal_colour colourless
_exptl_crystal_density_diffrn 1.606
_exptl_crystal_density_method 'not measured'
_exptl_crystal_description prism
_exptl_crystal_F_000 468
_exptl_crystal_size_max 0.40
_exptl_crystal_size_mid 0.36
_exptl_crystal_size_min 0.30
_refine_diff_density_max 0.478
_refine_diff_density_min -0.690
_refine_ls_extinction_method none
_refine_ls_goodness_of_fit_ref 1.080
_refine_ls_hydrogen_treatment mixed
_refine_ls_matrix_type full
_refine_ls_number_parameters 261
_refine_ls_number_reflns 4235
_refine_ls_number_restraints 0
_refine_ls_restrained_S_all 1.080
_refine_ls_R_factor_all 0.0616
_refine_ls_R_factor_gt 0.0459
_refine_ls_shift/su_max 0.000
_refine_ls_shift/su_mean 0.000
_refine_ls_structure_factor_coef Fsqd
_refine_ls_weighting_details 'calc w=1/[\s^2^(Fo^2^)+(0.06P)^2^+0.6434P] where P=(Fo^2^+2Fc^2^)/3'
_refine_ls_weighting_scheme calc
_refine_ls_wR_factor_gt 0.1110
_refine_ls_wR_factor_ref 0.1221
_reflns_number_gt 3386
_reflns_number_total 4235
_reflns_threshold_expression I>2\s(I)
_cod_data_source_file bx2184.cif
_cod_data_source_block I
_cod_database_code 2220437
_cod_database_fobs_code 2220437

loop_
_symmetry_equiv_pos_as_xyz
'x, y, z'
'-x, -y, -z'

loop_
_atom_site_type_symbol
_atom_site_label
_atom_site_fract_x
_atom_site_fract_y
_atom_site_fract_z
_atom_site_U_iso_or_equiv
_atom_site_adp_type
_atom_site_calc_flag
_atom_site_refinement_flags
_atom_site_occupancy
_atom_site_disorder_assembly
_atom_site_disorder_group
C C1 0.1732(3) 0.8391(2) 0.77764(19) 0.0171(4) Uani d . 1 . .
C C2 -0.0029(3) 0.8152(2) 0.72753(19) 0.0171(4) Uani d . 1 . .
C C3 -0.1000(3) 0.9105(2) 0.7632(2) 0.0222(5) Uani d . 1 . .
H H3 -0.2178 0.8935 0.7273 0.027 Uiso calc R 1 . .
C C4 -0.0274(3) 1.0303(2) 0.8506(2) 0.0262(5) Uani d . 1 . .
H H4 -0.0940 1.0957 0.8744 0.031 Uiso calc R 1 . .
C C5 0.1440(3) 1.0528(2) 0.9026(2) 0.0257(5) Uani d . 1 . .
H H5 0.1934 1.1333 0.9646 0.031 Uiso calc R 1 . .
C C6 0.2444(3) 0.9599(2) 0.8657(2) 0.0225(5) Uani d . 1 . .
H H6 0.3630 0.9785 0.9008 0.027 Uiso calc R 1 . .
C C7 0.3601(3) 0.6325(2) 0.8929(2) 0.0195(5) Uani d . 1 . .
C C8 0.3196(3) 0.4973(2) 0.8469(2) 0.0270(5) Uani d . 1 . .
H H8 0.3392 0.4524 0.7669 0.032 Uiso calc R 1 . .
C C9 0.2500(4) 0.4285(3) 0.9191(2) 0.0314(6) Uani d . 1 . .
H H9 0.2220 0.3360 0.8891 0.038 Uiso calc R 1 . .
C C10 0.2220(3) 0.4956(3) 1.0349(2) 0.0284(6) Uani d . 1 . .
C C11 0.2637(4) 0.6307(3) 1.0819(2) 0.0310(6) Uani d . 1 . .
H H11 0.2448 0.6752 1.1622 0.037 Uiso calc R 1 . .
C C12 0.3334(3) 0.7000(2) 1.0100(2) 0.0266(5) Uani d . 1 . .
H H12 0.3625 0.7925 1.0405 0.032 Uiso calc R 1 . .
C C13 -0.2243(3) 0.7466(2) 0.45683(19) 0.0189(4) Uani d . 1 . .
C C14 -0.4080(3) 0.7072(2) 0.4534(2) 0.0210(5) Uani d . 1 . .
H H14 -0.4581 0.6378 0.4801 0.025 Uiso calc R 1 . .
C C15 -0.5169(3) 0.7697(2) 0.4109(2) 0.0225(5) Uani d . 1 . .
H H15 -0.6425 0.7440 0.4078 0.027 Uiso calc R 1 . .
C C16 -0.4392(3) 0.8706(2) 0.3730(2) 0.0236(5) Uani d . 1 . .
C C17 -0.2571(3) 0.9119(2) 0.3774(2) 0.0264(5) Uani d . 1 . .
H H17 -0.2077 0.9826 0.3523 0.032 Uiso calc R 1 . .
C C18 -0.1476(3) 0.8486(2) 0.4190(2) 0.0233(5) Uani d . 1 . .
H H18 -0.0221 0.8745 0.4217 0.028 Uiso calc R 1 . .
N N1 0.2723(3) 0.7422(2) 0.73182(17) 0.0203(4) Uani d . 1 . .
H H1 0.222(4) 0.673(3) 0.672(3) 0.024 Uiso d . 1 . .
N N2 -0.0870(3) 0.68766(18) 0.64404(17) 0.0191(4) Uani d . 1 . .
H H2 -0.188(4) 0.654(3) 0.660(2) 0.023 Uiso d . 1 . .
O O1 0.5452(2) 0.84388(16) 0.87507(14) 0.0235(4) Uani d . 1 . .
O O2 0.5228(2) 0.63638(16) 0.70620(14) 0.0232(4) Uani d . 1 . .
O O3 0.0908(2) 0.70716(18) 0.48023(15) 0.0289(4) Uani d . 1 . .
O O4 -0.1729(2) 0.52320(16) 0.44441(16) 0.0311(4) Uani d . 1 . .
S S1 0.44267(7) 0.71968(5) 0.79949(5) 0.01842(15) Uani d . 1 . .
S S2 -0.08688(7) 0.65782(5) 0.50003(5) 0.02006(15) Uani d . 1 . .
Cl Cl1 0.13235(9) 0.40953(8) 1.12463(7) 0.0420(2) Uani d . 1 . .
Cl Cl2 -0.57712(9) 0.94836(6) 0.31859(6) 0.03448(18) Uani d . 1 . .

loop_
_atom_site_aniso_label
_atom_site_aniso_U_11
_atom_site_aniso_U_22
_atom_site_aniso_U_33
_atom_site_aniso_U_12
_atom_site_aniso_U_13
_atom_site_aniso_U_23
C1 0.0178(11) 0.0206(11) 0.0154(10) 0.0057(9) 0.0010(8) 0.0087(9)
C2 0.0169(11) 0.0195(11) 0.0155(10) 0.0034(9) 0.0013(8) 0.0072(9)
C3 0.0196(11) 0.0263(12) 0.0237(12) 0.0074(10) 0.0014(9) 0.0111(10)
C4 0.0310(13) 0.0252(12) 0.0241(12) 0.0123(11) 0.0056(10) 0.0073(10)
C5 0.0331(14) 0.0221(12) 0.0188(11) 0.0067(10) -0.0031(10) 0.0032(10)
C6 0.0243(12) 0.0210(11) 0.0196(11) 0.0035(9) -0.0048(9) 0.0051(9)
C7 0.0163(11) 0.0256(12) 0.0180(11) 0.0072(9) -0.0012(8) 0.0080(9)
C8 0.0342(14) 0.0255(12) 0.0223(12) 0.0102(11) 0.0037(10) 0.0075(10)
C9 0.0379(15) 0.0261(13) 0.0343(14) 0.0084(11) 0.0036(12) 0.0152(12)
C10 0.0251(13) 0.0389(15) 0.0296(13) 0.0096(11) 0.0007(10) 0.0216(12)
C11 0.0324(14) 0.0425(15) 0.0190(12) 0.0094(12) 0.0044(10) 0.0111(11)
C12 0.0285(13) 0.0278(13) 0.0221(12) 0.0066(11) 0.0007(10) 0.0070(10)
C13 0.0195(11) 0.0224(11) 0.0141(10) 0.0064(9) -0.0012(8) 0.0046(9)
C14 0.0193(11) 0.0251(12) 0.0205(11) 0.0063(9) 0.0027(9) 0.0096(9)
C15 0.0181(11) 0.0296(13) 0.0212(11) 0.0089(10) 0.0029(9) 0.0086(10)
C16 0.0312(13) 0.0268(12) 0.0152(11) 0.0162(11) -0.0017(9) 0.0052(9)
C17 0.0319(14) 0.0242(12) 0.0243(12) 0.0032(10) -0.0019(10) 0.0120(10)
C18 0.0199(12) 0.0268(12) 0.0226(12) 0.0023(10) -0.0006(9) 0.0096(10)
N1 0.0183(10) 0.0222(10) 0.0185(9) 0.0057(8) -0.0048(8) 0.0046(8)
N2 0.0154(9) 0.0202(10) 0.0208(10) 0.0005(8) -0.0030(8) 0.0084(8)
O1 0.0170(8) 0.0242(9) 0.0245(8) -0.0009(7) -0.0062(7) 0.0062(7)
O2 0.0180(8) 0.0303(9) 0.0220(8) 0.0080(7) 0.0014(6) 0.0087(7)
O3 0.0194(9) 0.0431(11) 0.0265(9) 0.0115(8) 0.0040(7) 0.0126(8)
O4 0.0343(10) 0.0182(8) 0.0327(10) 0.0087(8) -0.0144(8) -0.0017(7)
S1 0.0146(3) 0.0234(3) 0.0175(3) 0.0048(2) -0.0017(2) 0.0074(2)
S2 0.0180(3) 0.0221(3) 0.0189(3) 0.0076(2) -0.0027(2) 0.0043(2)
Cl1 0.0365(4) 0.0621(5) 0.0440(4) 0.0103(3) 0.0061(3) 0.0403(4)
Cl2 0.0453(4) 0.0365(4) 0.0275(3) 0.0237(3) -0.0036(3) 0.0107(3)

loop_
_atom_type_symbol
_atom_type_description
_atom_type_scat_dispersion_real
_atom_type_scat_dispersion_imag
_atom_type_scat_source
C C 0.0033 0.0016 'International Tables Vol C Tables 4.2.6.8 and 6.1.1.4'
H H 0 0 'International Tables Vol C Tables 4.2.6.8 and 6.1.1.4'
N N 0.0061 0.0033 'International Tables Vol C Tables 4.2.6.8 and 6.1.1.4'
O O 0.0106 0.006 'International Tables Vol C Tables 4.2.6.8 and 6.1.1.4'
S S 0.1246 0.1234 'International Tables Vol C Tables 4.2.6.8 and 6.1.1.4'
Cl Cl 0.1484 0.1585 'International Tables Vol C Tables 4.2.6.8 and 6.1.1.4'

loop_
_geom_angle_atom_site_label_1
_geom_angle_atom_site_label_2
_geom_angle_atom_site_label_3
_geom_angle_site_symmetry_1
_geom_angle_site_symmetry_3
_geom_angle
_geom_angle_publ_flag
C6 C1 C2 . . 118.0(2) ?
C6 C1 N1 . . 123.3(2) ?
C2 C1 N1 . . 118.56(19) ?
C3 C2 C1 . . 120.5(2) ?
C3 C2 N2 . . 119.54(19) ?
C1 C2 N2 . . 119.79(19) ?
C2 C3 C4 . . 120.8(2) ?
C2 C3 H3 . . 119.6 ?
C4 C3 H3 . . 119.6 ?
C5 C4 C3 . . 118.7(2) ?
C5 C4 H4 . . 120.6 ?
C3 C4 H4 . . 120.6 ?
C6 C5 C4 . . 121.1(2) ?
C6 C5 H5 . . 119.4 ?
C4 C5 H5 . . 119.4 ?
C5 C6 C1 . . 120.7(2) ?
C5 C6 H6 . . 119.6 ?
C1 C6 H6 . . 119.6 ?
C8 C7 C12 . . 121.3(2) ?
C8 C7 S1 . . 119.10(18) ?
C12 C7 S1 . . 119.63(18) ?
C9 C8 C7 . . 119.2(2) ?
C9 C8 H8 . . 120.4 ?
C7 C8 H8 . . 120.4 ?
C10 C9 C8 . . 119.5(2) ?
C10 C9 H9 . . 120.3 ?
C8 C9 H9 . . 120.3 ?
C9 C10 C11 . . 121.6(2) ?
C9 C10 Cl1 . . 119.4(2) ?
C11 C10 Cl1 . . 119.0(2) ?
C12 C11 C10 . . 119.1(2) ?
C12 C11 H11 . . 120.4 ?
C10 C11 H11 . . 120.4 ?
C11 C12 C7 . . 119.3(2) ?
C11 C12 H12 . . 120.3 ?
C7 C12 H12 . . 120.3 ?
C14 C13 C18 . . 121.3(2) ?
C14 C13 S2 . . 119.09(17) ?
C18 C13 S2 . . 119.43(18) ?
C15 C14 C13 . . 119.5(2) ?
C15 C14 H14 . . 120.3 ?
C13 C14 H14 . . 120.3 ?
C14 C15 C16 . . 118.7(2) ?
C14 C15 H15 . . 120.6 ?
C16 C15 H15 . . 120.6 ?
C17 C16 C15 . . 122.4(2) ?
C17 C16 Cl2 . . 119.05(19) ?
C15 C16 Cl2 . . 118.53(19) ?
C16 C17 C18 . . 119.0(2) ?
C16 C17 H17 . . 120.5 ?
C18 C17 H17 . . 120.5 ?
C17 C18 C13 . . 119.1(2) ?
C17 C18 H18 . . 120.5 ?
C13 C18 H18 . . 120.5 ?
C1 N1 S1 . . 127.72(16) ?
C1 N1 H1 . . 117.6(18) ?
S1 N1 H1 . . 112.0(18) ?
C2 N2 S2 . . 119.94(15) ?
C2 N2 H2 . . 115.3(19) ?
S2 N2 H2 . . 110.4(18) ?
O1 S1 O2 . . 119.90(10) ?
O1 S1 N1 . . 108.49(10) ?
O2 S1 N1 . . 105.21(10) ?
O1 S1 C7 . . 107.30(10) ?
O2 S1 C7 . . 107.80(11) ?
N1 S1 C7 . . 107.61(10) ?
O3 S2 O4 . . 121.51(12) ?
O3 S2 N2 . . 106.60(10) ?
O4 S2 N2 . . 105.45(11) ?
O3 S2 C13 . . 107.47(11) ?
O4 S2 C13 . . 106.22(10) ?
N2 S2 C13 . . 109.20(10) ?

loop_
_geom_bond_atom_site_label_1
_geom_bond_atom_site_label_2
_geom_bond_site_symmetry_2
_geom_bond_distance
_geom_bond_publ_flag
C1 C6 . 1.395(3) ?
C1 C2 . 1.408(3) ?
C1 N1 . 1.422(3) ?
C2 C3 . 1.385(3) ?
C2 N2 . 1.443(3) ?
C3 C4 . 1.387(3) ?
C3 H3 . 0.9500 ?
C4 C5 . 1.385(4) ?
C4 H4 . 0.9500 ?
C5 C6 . 1.383(3) ?
C5 H5 . 0.9500 ?
C6 H6 . 0.9500 ?
C7 C8 . 1.388(3) ?
C7 C12 . 1.390(3) ?
C7 S1 . 1.764(2) ?
C8 C9 . 1.387(3) ?
C8 H8 . 0.9500 ?
C9 C10 . 1.380(4) ?
C9 H9 . 0.9500 ?
C10 C11 . 1.388(4) ?
C10 Cl1 . 1.735(3) ?
C11 C12 . 1.388(4) ?
C11 H11 . 0.9500 ?
C12 H12 . 0.9500 ?
C13 C14 . 1.392(3) ?
C13 C18 . 1.393(3) ?
C13 S2 . 1.769(2) ?
C14 C15 . 1.382(3) ?
C14 H14 . 0.9500 ?
C15 C16 . 1.386(3) ?
C15 H15 . 0.9500 ?
C16 C17 . 1.381(4) ?
C16 Cl2 . 1.743(2) ?
C17 C18 . 1.387(3) ?
C17 H17 . 0.9500 ?
C18 H18 . 0.9500 ?
N1 S1 . 1.6329(18) ?
N1 H1 . 0.87(3) ?
N2 S2 . 1.637(2) ?
N2 H2 . 0.85(3) ?
O1 S1 . 1.4296(17) ?
O2 S1 . 1.4359(17) ?
O3 S2 . 1.4278(18) ?
O4 S2 . 1.4312(17) ?

loop_
_geom_hbond_atom_site_label_D
_geom_hbond_atom_site_label_H
_geom_hbond_atom_site_label_A
_geom_hbond_site_symmetry_A
_geom_hbond_distance_DH
_geom_hbond_distance_HA
_geom_hbond_distance_DA
_geom_hbond_angle_DHA
_geom_hbond_publ_flag
N1 H1 O4 2_566 0.87(3) 2.12(3) 2.936(3) 157(2) y
N2 H2 O2 1_455 0.85(3) 2.30(3) 3.107(3) 159(2) y
N1 H1 N2 1_555 0.87(3) 2.45(3) 2.811(3) 106(2) y
C6 H6 O1 1_555 0.95 2.22 2.900(3) 127.9 y
C8 H8 O2 1_555 0.95 2.58 2.931(3) 102.5 y
C18 H18 O3 1_555 0.95 2.50 2.887(3) 104.1 y

loop_
_cod_related_entry_id
_cod_related_entry_database
_cod_related_entry_code
1 ChemSpider 910846
